data_4101042
_journal_name_full 'Journal of the American Chemical Society'
_journal_paper_doi 10.1021/ja056575j
_journal_year 2006
_chemical_formula_moiety 'C27 H14 Br2 F6 N2 '
_chemical_formula_sum 'C27 H14 Br2 F6 N2'
_chemical_formula_weight 640.22
_space_group_IT_number 2
_space_group_name_Hall '-P 1'
_space_group_name_H-M_alt 'P -1'
_symmetry_cell_setting triclinic
_symmetry_Int_Tables_number 2
_symmetry_space_group_name_Hall '-P 1'
_symmetry_space_group_name_H-M 'P -1'
_cell_angle_alpha 74.53(6)
_cell_angle_beta 71.80(6)
_cell_angle_gamma 87.47(6)
_cell_formula_units_Z 2
_cell_length_a 8.62(1)
_cell_length_b 10.52(1)
_cell_length_c 14.17(2)
_cell_measurement_temperature 123.1
_cell_volume 1174(3)
_exptl_crystal_density_diffrn 1.809
_cod_original_formula_sum 'C27 H14 Br2 F6 N2 '
_cod_database_code 4101042

loop_
_symmetry_equiv_pos_site_id
_symmetry_equiv_pos_as_xyz
1 +X,+Y,+Z
2 -X,-Y,-Z

loop_
_atom_site_label
_atom_site_type_symbol
_atom_site_fract_x
_atom_site_fract_y
_atom_site_fract_z
_atom_site_U_iso_or_equiv
_atom_site_adp_type
_atom_site_occupancy
_atom_site_symmetry_multiplicity
_atom_site_calc_flag
_atom_site_refinement_flags
_atom_site_disorder_assembly
_atom_site_disorder_group
Br(1) Br 0.6614(2) 0.3452(1) 0.18624(8) 0.0656(4) Uani 1.00 1 d . . .
Br(2) Br 0.5699(1) 0.8775(1) 0.28738(8) 0.0542(4) Uani 1.00 1 d . . .
F(1) F 0.6459(9) 0.6427(6) 0.4620(5) 0.069(2) Uani 1.00 1 d . . .
F(2) F 0.895(1) 0.6367(6) 0.4148(6) 0.088(3) Uani 1.00 1 d . . .
F(3) F 0.7773(9) 0.5321(5) 0.5618(4) 0.062(2) Uani 1.00 1 d . . .
F(4) F 1.0889(7) 0.4934(5) 0.2425(6) 0.068(2) Uani 1.00 1 d . . .
F(5) F 0.9860(7) 0.5020(5) 0.1255(5) 0.057(1) Uani 1.00 1 d . . .
F(6) F 1.2261(6) 0.5877(6) 0.0904(5) 0.056(1) Uani 1.00 1 d . . .
N(1) N 0.5767(9) 0.6132(8) 0.2404(5) 0.045(2) Uani 1.00 1 d . . .
N(2) N 0.453(1) 0.626(1) 0.2233(8) 0.067(3) Uani 1.00 1 d . . .
C(1) C 0.7327(9) 0.4662(8) 0.3289(5) 0.031(2) Uani 1.00 1 d . . .
C(2) C 0.711(1) 0.3431(8) 0.3072(6) 0.033(2) Uani 1.00 1 d . . .
C(3) C 0.723(1) 0.2233(9) 0.3691(6) 0.042(2) Uani 1.00 1 d . . .
C(4) C 0.7606(9) 0.2082(7) 0.4595(6) 0.031(2) Uani 1.00 1 d . . .
C(5) C 0.7767(9) 0.3259(8) 0.4867(6) 0.032(2) Uani 1.00 1 d . . .
C(6) C 0.7637(9) 0.4491(8) 0.4230(6) 0.031(2) Uani 1.00 1 d . . .
C(7) C 0.8355(9) 0.7106(7) 0.2158(6) 0.030(2) Uani 1.00 1 d . . .
C(8) C 0.7858(9) 0.8375(8) 0.2179(5) 0.032(2) Uani 1.00 1 d . . .
C(9) C 0.897(1) 0.9470(8) 0.1744(6) 0.033(2) Uani 1.00 1 d . . .
C(10) C 1.0593(9) 0.9349(7) 0.1317(5) 0.030(2) Uani 1.00 1 d . . .
C(11) C 1.1138(9) 0.8072(8) 0.1319(6) 0.033(2) Uani 1.00 1 d . . .
C(12) C 1.0003(9) 0.6987(7) 0.1715(6) 0.029(2) Uani 1.00 1 d . . .
C(13) C 0.7160(9) 0.5936(8) 0.2628(6) 0.033(2) Uani 1.00 1 d . . .
C(14) C 0.7802(7) 0.5874(6) 0.4632(4) 0.012(1) Uani 1.00 1 d . . .
C(15) C 0.7786(8) 0.0795(8) 0.5274(5) 0.029(2) Uani 1.00 1 d . . .
C(16) C 0.700(1) -0.0331(8) 0.5285(6) 0.033(2) Uani 1.00 1 d . . .
C(17) C 0.710(1) -0.1540(8) 0.5949(7) 0.042(2) Uani 1.00 1 d . . .
C(18) C 0.806(1) -0.1656(9) 0.6600(6) 0.045(2) Uani 1.00 1 d . . .
C(19) C 0.884(1) -0.0560(9) 0.6583(6) 0.040(2) Uani 1.00 1 d . . .
C(20) C 0.8693(9) 0.0675(8) 0.5937(6) 0.033(2) Uani 1.00 1 d . . .
C(21) C 1.0896(7) 0.5400(8) 0.1598(4) 0.022(1) Uani 1.00 1 d . . .
C(22) C 1.177(1) 1.0496(8) 0.0944(6) 0.037(2) Uani 1.00 1 d . . .
C(23) C 1.129(1) 1.1784(9) 0.0531(6) 0.040(2) Uani 1.00 1 d . . .
C(24) C 1.236(1) 1.2830(9) 0.0220(7) 0.049(2) Uani 1.00 1 d . . .
C(25) C 1.390(1) 1.269(1) 0.0321(7) 0.051(2) Uani 1.00 1 d . . .
C(26) C 1.438(1) 1.1474(9) 0.0702(7) 0.047(2) Uani 1.00 1 d . . .
C(27) C 1.334(1) 1.0332(8) 0.1036(6) 0.038(2) Uani 1.00 1 d . . .
H(1) H 0.7047 0.1482 0.3504 0.050 Uiso 1.00 1 c R . .
H(2) H 0.7964 0.3207 0.5484 0.038 Uiso 1.00 1 c R . .
H(3) H 0.8573 1.0307 0.1747 0.039 Uiso 1.00 1 c R . .
H(4) H 1.2248 0.7941 0.1060 0.039 Uiso 1.00 1 c R . .
H(5) H 0.6401 -0.0273 0.4835 0.040 Uiso 1.00 1 c R . .
H(6) H 0.6524 -0.2277 0.5962 0.051 Uiso 1.00 1 c R . .
H(7) H 0.8154 -0.2469 0.7035 0.054 Uiso 1.00 1 c R . .
H(8) H 0.9483 -0.0627 0.7009 0.048 Uiso 1.00 1 c R . .
H(9) H 0.9213 0.1420 0.5957 0.040 Uiso 1.00 1 c R . .
H(10) H 1.0241 1.1905 0.0475 0.047 Uiso 1.00 1 c R . .
H(11) H 1.2045 1.3663 -0.0069 0.059 Uiso 1.00 1 c R . .
H(12) H 1.4604 1.3428 0.0130 0.061 Uiso 1.00 1 c R . .
H(13) H 1.5432 1.1382 0.0745 0.057 Uiso 1.00 1 c R . .
H(14) H 1.3684 0.9504 0.1307 0.046 Uiso 1.00 1 c R . .

loop_
_atom_site_aniso_label
_atom_site_aniso_U_11
_atom_site_aniso_U_22
_atom_site_aniso_U_33
_atom_site_aniso_U_12
_atom_site_aniso_U_13
_atom_site_aniso_U_23
Br(1) 0.0940(9) 0.0647(7) 0.0456(6) -0.0236(6) -0.0336(6) -0.0089(5)
Br(2) 0.0422(6) 0.0590(7) 0.0554(7) 0.0052(5) -0.0107(4) -0.0113(5)
F(1) 0.083(5) 0.069(4) 0.077(4) 0.014(3) -0.038(4) -0.038(3)
F(2) 0.178(9) 0.054(4) 0.093(5) 0.036(4) -0.109(6) -0.045(4)
F(3) 0.108(5) 0.047(3) 0.041(3) -0.005(3) -0.035(3) -0.015(2)
F(4) 0.036(3) 0.043(3) 0.117(6) 0.013(2) -0.014(3) -0.023(3)
F(5) 0.052(3) 0.051(3) 0.073(4) 0.002(3) -0.013(3) -0.031(3)
F(6) 0.037(3) 0.061(3) 0.061(3) -0.002(3) 0.001(2) -0.020(3)
N(1) 0.037(4) 0.061(5) 0.032(4) -0.011(4) -0.008(3) -0.007(3)
N(2) 0.043(5) 0.095(7) 0.073(6) -0.005(5) -0.030(4) -0.022(6)
C(1) 0.027(4) 0.039(4) 0.023(3) -0.015(3) -0.004(3) -0.005(3)
C(2) 0.038(4) 0.043(4) 0.022(3) -0.009(4) -0.013(3) -0.011(3)
C(3) 0.038(4) 0.053(5) 0.038(4) -0.013(4) -0.008(4) -0.022(4)
C(4) 0.028(3) 0.034(4) 0.028(4) -0.010(3) -0.007(3) -0.002(3)
C(5) 0.027(4) 0.045(4) 0.026(3) -0.002(3) -0.007(3) -0.014(3)
C(6) 0.024(3) 0.045(4) 0.034(4) -0.001(3) -0.014(3) -0.019(3)
C(7) 0.030(4) 0.037(4) 0.024(3) -0.009(3) -0.010(3) -0.007(3)
C(8) 0.029(4) 0.047(4) 0.022(3) 0.000(3) -0.012(3) -0.006(3)
C(9) 0.037(4) 0.035(4) 0.030(4) 0.004(3) -0.016(3) -0.007(3)
C(10) 0.036(4) 0.035(4) 0.022(3) -0.008(3) -0.011(3) -0.007(3)
C(11) 0.021(3) 0.047(4) 0.036(4) -0.003(3) -0.007(3) -0.023(4)
C(12) 0.026(3) 0.036(4) 0.027(3) -0.006(3) -0.010(3) -0.009(3)
C(13) 0.024(3) 0.047(4) 0.030(4) -0.011(3) -0.011(3) -0.007(3)
C(14) 0.008(2) 0.026(3) 0.000(2) -0.004(2) -0.001(2) 0.000(2)
C(15) 0.021(3) 0.039(4) 0.022(3) -0.001(3) 0.001(3) -0.009(3)
C(16) 0.034(4) 0.037(4) 0.033(4) 0.001(3) -0.010(3) -0.017(3)
C(17) 0.041(4) 0.037(4) 0.044(5) -0.004(4) -0.003(4) -0.015(4)
C(18) 0.048(5) 0.050(5) 0.030(4) 0.013(4) -0.003(4) -0.011(4)
C(19) 0.043(4) 0.055(5) 0.028(4) 0.011(4) -0.010(3) -0.023(4)
C(20) 0.033(4) 0.044(4) 0.025(3) -0.003(3) -0.007(3) -0.013(3)
C(21) 0.003(2) 0.053(4) 0.003(2) -0.027(3) 0.004(2) 0.001(3)
C(22) 0.041(4) 0.044(4) 0.026(4) -0.007(4) -0.010(3) -0.011(3)
C(23) 0.045(5) 0.049(5) 0.028(4) -0.002(4) -0.014(3) -0.012(4)
C(24) 0.072(7) 0.044(5) 0.037(4) -0.009(5) -0.021(4) -0.013(4)
C(25) 0.053(5) 0.053(5) 0.041(5) -0.026(5) 0.001(4) -0.020(4)
C(26) 0.037(5) 0.059(5) 0.053(5) -0.008(4) -0.007(4) -0.034(5)
C(27) 0.032(4) 0.044(4) 0.037(4) -0.006(4) -0.003(3) -0.015(4)

loop_
_geom_bond_atom_site_label_1
_geom_bond_atom_site_label_2
_geom_bond_distance
_geom_bond_publ_flag
_geom_bond_site_symmetry_1
_geom_bond_site_symmetry_2
Br(1) C(2) 1.887(9) ? . .
Br(2) C(8) 1.901(7) ? . .
F(1) C(14) 1.275(9) ? . .
F(2) C(14) 1.07(1) ? . .
F(3) C(14) 1.355(8) ? . .
F(4) C(21) 1.14(1) ? . .
F(5) C(21) 1.26(1) ? . .
F(6) C(21) 1.292(7) ? . .
N(1) N(2) 1.16(1) ? . .
N(1) C(13) 1.33(1) ? . .
C(1) C(2) 1.44(1) ? . .
C(1) C(6) 1.40(1) ? . .
C(1) C(13) 1.45(1) ? . .
C(2) C(3) 1.35(1) ? . .
C(3) C(4) 1.39(1) ? . .
C(4) C(5) 1.42(1) ? . .
C(4) C(15) 1.47(1) ? . .
C(5) C(6) 1.39(1) ? . .
C(6) C(14) 1.72(1) ? . .
C(7) C(8) 1.39(1) ? . .
C(7) C(12) 1.38(1) ? . .
C(7) C(13) 1.50(1) ? . .
C(8) C(9) 1.40(1) ? . .
C(9) C(10) 1.36(1) ? . .
C(10) C(11) 1.40(1) ? . .
C(10) C(22) 1.48(1) ? . .
C(11) C(12) 1.41(1) ? . .
C(12) C(21) 1.83(1) ? . .
C(15) C(16) 1.38(1) ? . .
C(15) C(20) 1.38(1) ? . .
C(16) C(17) 1.38(1) ? . .
C(17) C(18) 1.40(2) ? . .
C(18) C(19) 1.35(1) ? . .
C(19) C(20) 1.40(1) ? . .
C(22) C(23) 1.43(1) ? . .
C(22) C(27) 1.39(1) ? . .
C(23) C(24) 1.35(1) ? . .
C(24) C(25) 1.38(2) ? . .
C(25) C(26) 1.35(1) ? . .
C(26) C(27) 1.41(1) ? . .
C(3) H(1) 0.9300 ? . .
C(5) H(2) 0.9300 ? . .
C(9) H(3) 0.9300 ? . .
C(11) H(4) 0.9300 ? . .
C(16) H(5) 0.9299 ? . .
C(17) H(6) 0.9300 ? . .
C(18) H(7) 0.9300 ? . .
C(19) H(8) 0.9299 ? . .
C(20) H(9) 0.9299 ? . .
C(23) H(10) 0.9300 ? . .
C(24) H(11) 0.9301 ? . .
C(25) H(12) 0.9300 ? . .
C(26) H(13) 0.9300 ? . .
C(27) H(14) 0.9301 ? . .
